data_4086396
loop_
_publ_author_name
'Yang, Dandan'
'Tang, Yungang'
'Song, Haibin'
'Wang, Baiquan'

_publ_section_title
;
 Synthesis, Structures, and Norbornene Polymerization Behavior of
 Palladium Complexes Bearing Tridentateo-Aryloxide-N-heterocyclic Carbene
 Ligands
;
_journal_issue 10
_journal_name_full Organometallics
_journal_page_first 1392
_journal_paper_doi 10.1021/acs.organomet.5b01006
_journal_volume 35
_journal_year 2016
_chemical_formula_sum 'C23 H28 Cl N3 O Pd'
_chemical_formula_weight 504.33
_chemical_name_systematic
; 
 ? 
;
_space_group_IT_number 15
_symmetry_cell_setting monoclinic
_symmetry_space_group_name_Hall '-C 2yc'
_symmetry_space_group_name_H-M 'C 1 2/c 1'
_atom_sites_solution_hydrogens geom
_atom_sites_solution_primary direct
_atom_sites_solution_secondary difmap
_audit_creation_method SHELXL-97
_cell_angle_alpha 90.00
_cell_angle_beta 114.290(7)
_cell_angle_gamma 90.00
_cell_formula_units_Z 8
_cell_length_a 34.78(2)
_cell_length_b 6.979(4)
_cell_length_c 19.355(13)
_cell_measurement_reflns_used 6617
_cell_measurement_temperature 113(2)
_cell_measurement_theta_max 28.0
_cell_measurement_theta_min 1.3
_cell_volume 4282(5)
_computing_cell_refinement CrystalClear
_computing_data_collection CrystalClear
_computing_data_reduction CrystalClear
_computing_molecular_graphics 'Bruker SHELXTL'
_computing_publication_material 'CrystalStructure 3.8'
_computing_structure_refinement 'SHELXL-97 (Sheldrick, 1997)'
_computing_structure_solution 'SHELXS-97 (Sheldrick, 1990)'
_diffrn_ambient_temperature 113(2)
_diffrn_detector_area_resol_mean 14.22
_diffrn_measured_fraction_theta_full 0.996
_diffrn_measured_fraction_theta_max 0.996
_diffrn_measurement_device_type 'Rigaku Saturn724 CCD'
_diffrn_measurement_method '\w and \f scans'
_diffrn_radiation_monochromator multilayer
_diffrn_radiation_source 'rotating anode'
_diffrn_radiation_type MoK\a
_diffrn_radiation_wavelength 0.71073
_diffrn_reflns_av_R_equivalents 0.1177
_diffrn_reflns_av_sigmaI/netI 0.1378
_diffrn_reflns_limit_h_max 37
_diffrn_reflns_limit_h_min -45
_diffrn_reflns_limit_k_max 9
_diffrn_reflns_limit_k_min -9
_diffrn_reflns_limit_l_max 25
_diffrn_reflns_limit_l_min -25
_diffrn_reflns_number 20910
_diffrn_reflns_theta_full 27.89
_diffrn_reflns_theta_max 27.89
_diffrn_reflns_theta_min 1.28
_diffrn_standards_decay_% 0
_diffrn_standards_interval_count 0
_diffrn_standards_interval_time 0
_diffrn_standards_number 0
_exptl_absorpt_coefficient_mu 1.011
_exptl_absorpt_correction_T_max 0.9057
_exptl_absorpt_correction_T_min 0.8234
_exptl_absorpt_correction_type multi-scan
_exptl_absorpt_process_details CrystalClear
_exptl_crystal_colour Colorless
_exptl_crystal_density_diffrn 1.565
_exptl_crystal_density_method 'not measured'
_exptl_crystal_description Prism
_exptl_crystal_F_000 2064
_exptl_crystal_size_max 0.20
_exptl_crystal_size_mid 0.18
_exptl_crystal_size_min 0.10
_refine_diff_density_max 1.783
_refine_diff_density_min -1.881
_refine_diff_density_rms 0.233
_refine_ls_extinction_method none
_refine_ls_goodness_of_fit_ref 1.012
_refine_ls_hydrogen_treatment constr
_refine_ls_matrix_type full
_refine_ls_number_parameters 268
_refine_ls_number_reflns 5097
_refine_ls_number_restraints 0
_refine_ls_restrained_S_all 1.012
_refine_ls_R_factor_all 0.0920
_refine_ls_R_factor_gt 0.0504
_refine_ls_shift/su_max 0.001
_refine_ls_shift/su_mean 0.000
_refine_ls_structure_factor_coef Fsqd
_refine_ls_weighting_details 'calc w=1/[\s^2^(Fo^2^)+(0.0022P)^2^+0.0000P] where P=(Fo^2^+2Fc^2^)/3'
_refine_ls_weighting_scheme calc
_refine_ls_wR_factor_gt 0.0751
_refine_ls_wR_factor_ref 0.0862
_reflns_number_gt 2695
_reflns_number_total 5097
_reflns_threshold_expression >2sigma(I)
_cod_data_source_file om5b01006_si_002.cif
_cod_data_source_block m110909b
_cod_depositor_comments
;
The following automatic conversions were performed:

'_symmetry_cell_setting' value 'Monoclinic' changed to 'monoclinic'
according to
/usr/data/users/saulius/crontab/automatic-downloads/rss-feeds/ACS/lib/dictionaries/cif_core.dic
dictionary named 'cif_core.dic' version 2.4.2 from 2011-04-26.

Automatic conversion script
Id: cif_fix_values 4268 2015-11-12 08:31:59Z antanas 

 Adding full bibliography for 4086395--4086398.cif.
;
_cod_original_sg_symbol_H-M C2/c
_cod_database_code 4086396

loop_
_symmetry_equiv_pos_as_xyz
'x, y, z'
'-x, y, -z+1/2'
'x+1/2, y+1/2, z'
'-x+1/2, y+1/2, -z+1/2'
'-x, -y, -z'
'x, -y, z-1/2'
'-x+1/2, -y+1/2, -z'
'x+1/2, -y+1/2, z-1/2'

loop_
_atom_site_label
_atom_site_type_symbol
_atom_site_fract_x
_atom_site_fract_y
_atom_site_fract_z
_atom_site_U_iso_or_equiv
_atom_site_adp_type
_atom_site_occupancy
_atom_site_symmetry_multiplicity
_atom_site_calc_flag
_atom_site_refinement_flags
Pd1 Pd 0.217617(10) 0.08779(5) 0.268955(18) 0.02151(11) Uani 1 1 d .
Cl1 Cl 0.18794(3) 0.04789(18) 0.36025(6) 0.0306(3) Uani 1 1 d .
O1 O 0.15830(8) 0.0639(4) 0.19286(14) 0.0235(8) Uani 1 1 d .
N1 N 0.27912(10) 0.1173(5) 0.34920(18) 0.0232(9) Uani 1 1 d .
N2 N 0.27455(10) 0.0898(5) 0.19048(18) 0.0229(9) Uani 1 1 d .
N3 N 0.20928(10) 0.1253(5) 0.11083(18) 0.0217(9) Uani 1 1 d .
C1 C 0.28513(13) 0.1584(6) 0.4213(2) 0.0246(12) Uani 1 1 d .
H1 H 0.2611 0.1586 0.4328 0.030 Uiso 1 1 calc R
C2 C 0.32361(13) 0.1999(7) 0.4793(2) 0.0300(12) Uani 1 1 d .
H2 H 0.3258 0.2294 0.5287 0.036 Uiso 1 1 calc R
C3 C 0.35912(14) 0.1975(7) 0.4634(2) 0.0320(13) Uani 1 1 d .
H3 H 0.3862 0.2252 0.5018 0.038 Uiso 1 1 calc R
C4 C 0.35426(13) 0.1545(6) 0.3918(2) 0.0255(12) Uani 1 1 d .
H4 H 0.3783 0.1511 0.3803 0.031 Uiso 1 1 calc R
C5 C 0.31436(13) 0.1150(6) 0.3346(2) 0.0220(11) Uani 1 1 d .
C6 C 0.31344(12) 0.0642(7) 0.2581(2) 0.0284(12) Uani 1 1 d .
H6A H 0.3356 0.1408 0.2512 0.034 Uiso 1 1 calc R
H6B H 0.3217 -0.0720 0.2600 0.034 Uiso 1 1 calc R
C7 C 0.27386(13) 0.0866(6) 0.1187(2) 0.0244(11) Uani 1 1 d .
H7 H 0.2976 0.0720 0.1066 0.029 Uiso 1 1 calc R
C8 C 0.23333(12) 0.1080(7) 0.0687(2) 0.0250(12) Uani 1 1 d .
H8 H 0.2231 0.1108 0.0151 0.030 Uiso 1 1 calc R
C9 C 0.23519(12) 0.1116(6) 0.1861(2) 0.0197(11) Uani 1 1 d .
C10 C 0.16467(12) 0.1586(6) 0.0783(2) 0.0205(11) Uani 1 1 d .
C11 C 0.14472(13) 0.2136(6) 0.0018(2) 0.0213(11) Uani 1 1 d .
H11 H 0.1613 0.2315 -0.0264 0.026 Uiso 1 1 calc R
C12 C 0.10201(13) 0.2420(6) -0.0332(2) 0.0212(11) Uani 1 1 d .
C13 C 0.07888(13) 0.2194(6) 0.0107(2) 0.0221(11) Uani 1 1 d .
H13 H 0.0493 0.2405 -0.0126 0.026 Uiso 1 1 calc R
C14 C 0.09699(13) 0.1678(7) 0.0866(2) 0.0218(11) Uani 1 1 d .
C15 C 0.14124(12) 0.1293(6) 0.1226(2) 0.0176(11) Uani 1 1 d .
C16 C 0.07837(13) 0.2807(7) -0.1188(2) 0.0233(11) Uani 1 1 d .
C17 C 0.10807(12) 0.3466(6) -0.1544(2) 0.0279(12) Uani 1 1 d .
H17A H 0.1291 0.2467 -0.1477 0.042 Uiso 1 1 calc R
H17B H 0.1223 0.4647 -0.1297 0.042 Uiso 1 1 calc R
H17C H 0.0918 0.3705 -0.2086 0.042 Uiso 1 1 calc R
C18 C 0.04419(13) 0.4359(8) -0.1351(2) 0.0434(16) Uani 1 1 d .
H18A H 0.0571 0.5527 -0.1070 0.065 Uiso 1 1 calc R
H18B H 0.0225 0.3898 -0.1191 0.065 Uiso 1 1 calc R
H18C H 0.0313 0.4639 -0.1895 0.065 Uiso 1 1 calc R
C19 C 0.05727(14) 0.0916(7) -0.1573(2) 0.0420(15) Uani 1 1 d .
H19A H 0.0403 0.1145 -0.2113 0.063 Uiso 1 1 calc R
H19B H 0.0391 0.0442 -0.1335 0.063 Uiso 1 1 calc R
H19C H 0.0791 -0.0038 -0.1514 0.063 Uiso 1 1 calc R
C20 C 0.06929(13) 0.1464(7) 0.1321(2) 0.0237(12) Uani 1 1 d .
C21 C 0.06812(12) -0.0644(7) 0.1529(2) 0.0300(13) Uani 1 1 d .
H21A H 0.0964 -0.1053 0.1878 0.045 Uiso 1 1 calc R
H21B H 0.0585 -0.1429 0.1069 0.045 Uiso 1 1 calc R
H21C H 0.0486 -0.0800 0.1775 0.045 Uiso 1 1 calc R
C22 C 0.02336(12) 0.2163(7) 0.0852(2) 0.0299(13) Uani 1 1 d .
H22A H 0.0099 0.1338 0.0408 0.045 Uiso 1 1 calc R
H22B H 0.0239 0.3486 0.0687 0.045 Uiso 1 1 calc R
H22C H 0.0074 0.2105 0.1167 0.045 Uiso 1 1 calc R
C23 C 0.08652(13) 0.2739(7) 0.2039(2) 0.0306(13) Uani 1 1 d .
H23A H 0.0672 0.2686 0.2290 0.046 Uiso 1 1 calc R
H23B H 0.0889 0.4065 0.1894 0.046 Uiso 1 1 calc R
H23C H 0.1144 0.2273 0.2386 0.046 Uiso 1 1 calc R

loop_
_atom_site_aniso_label
_atom_site_aniso_U_11
_atom_site_aniso_U_22
_atom_site_aniso_U_33
_atom_site_aniso_U_23
_atom_site_aniso_U_13
_atom_site_aniso_U_12
Pd1 0.0195(2) 0.0283(3) 0.01561(18) 0.00002(17) 0.00616(15) -0.00062(18)
Cl1 0.0277(7) 0.0486(10) 0.0168(6) 0.0018(6) 0.0105(5) -0.0029(6)
O1 0.0170(17) 0.040(2) 0.0106(15) -0.0013(15) 0.0029(13) -0.0041(15)
N1 0.022(2) 0.026(3) 0.0143(19) 0.0002(17) 0.0007(16) 0.0007(18)
N2 0.015(2) 0.035(3) 0.0145(19) 0.0003(18) 0.0017(16) -0.0014(19)
N3 0.016(2) 0.030(3) 0.017(2) 0.0009(17) 0.0046(16) -0.0005(17)
C1 0.023(3) 0.028(3) 0.020(2) -0.004(2) 0.006(2) -0.002(2)
C2 0.029(3) 0.033(4) 0.018(2) -0.005(2) 0.000(2) 0.002(2)
C3 0.022(3) 0.037(4) 0.025(3) 0.000(2) -0.003(2) -0.003(2)
C4 0.016(3) 0.030(3) 0.025(3) 0.002(2) 0.003(2) -0.001(2)
C5 0.021(3) 0.021(3) 0.021(2) 0.001(2) 0.006(2) -0.005(2)
C6 0.018(3) 0.044(4) 0.020(2) 0.001(2) 0.005(2) 0.001(2)
C7 0.022(3) 0.034(3) 0.021(2) -0.003(2) 0.012(2) -0.003(2)
C8 0.017(3) 0.042(4) 0.020(2) -0.001(2) 0.011(2) -0.002(2)
C9 0.014(2) 0.035(3) 0.008(2) 0.000(2) 0.0021(17) -0.007(2)
C10 0.014(3) 0.024(3) 0.022(2) -0.002(2) 0.005(2) 0.000(2)
C11 0.024(3) 0.026(3) 0.018(2) -0.001(2) 0.014(2) -0.002(2)
C12 0.017(3) 0.023(3) 0.021(2) 0.001(2) 0.005(2) 0.000(2)
C13 0.013(2) 0.032(3) 0.021(2) -0.003(2) 0.006(2) 0.002(2)
C14 0.021(3) 0.028(3) 0.018(2) -0.005(2) 0.009(2) 0.000(2)
C15 0.018(3) 0.021(3) 0.014(2) -0.0030(19) 0.0062(19) -0.002(2)
C16 0.017(3) 0.034(4) 0.018(2) 0.001(2) 0.005(2) 0.001(2)
C17 0.026(3) 0.037(4) 0.016(2) 0.003(2) 0.004(2) -0.003(2)
C18 0.032(3) 0.073(5) 0.022(3) 0.012(3) 0.009(2) 0.022(3)
C19 0.034(3) 0.072(5) 0.019(3) 0.000(3) 0.011(2) -0.017(3)
C20 0.018(3) 0.034(4) 0.019(2) -0.004(2) 0.008(2) -0.002(2)
C21 0.020(3) 0.047(4) 0.025(3) -0.006(2) 0.011(2) -0.004(2)
C22 0.026(3) 0.043(4) 0.025(3) -0.004(2) 0.015(2) -0.002(2)
C23 0.028(3) 0.040(4) 0.027(3) -0.013(2) 0.015(2) -0.007(2)

loop_
_atom_type_symbol
_atom_type_description
_atom_type_scat_dispersion_real
_atom_type_scat_dispersion_imag
_atom_type_scat_source
C C 0.0033 0.0016 'International Tables Vol C Tables 4.2.6.8 and 6.1.1.4'
H H 0.0000 0.0000 'International Tables Vol C Tables 4.2.6.8 and 6.1.1.4'
N N 0.0061 0.0033 'International Tables Vol C Tables 4.2.6.8 and 6.1.1.4'
O O 0.0106 0.0060 'International Tables Vol C Tables 4.2.6.8 and 6.1.1.4'
Cl Cl 0.1484 0.1585 'International Tables Vol C Tables 4.2.6.8 and 6.1.1.4'
Pd Pd -0.9988 1.0072 'International Tables Vol C Tables 4.2.6.8 and 6.1.1.4'

loop_
_geom_angle_atom_site_label_1
_geom_angle_atom_site_label_2
_geom_angle_atom_site_label_3
_geom_angle
C9 Pd1 O1 88.77(14)
C9 Pd1 N1 91.83(15)
O1 Pd1 N1 178.86(13)
C9 Pd1 Cl1 173.28(12)
O1 Pd1 Cl1 84.62(9)
N1 Pd1 Cl1 94.79(11)
C15 O1 Pd1 128.5(2)
C1 N1 C5 116.3(4)
C1 N1 Pd1 117.9(3)
C5 N1 Pd1 125.5(3)
C9 N2 C7 110.0(3)
C9 N2 C6 128.0(3)
C7 N2 C6 121.9(3)
C9 N3 C8 109.1(3)
C9 N3 C10 126.9(3)
C8 N3 C10 124.0(3)
N1 C1 C2 124.8(4)
N1 C1 H1 117.6
C2 C1 H1 117.6
C1 C2 C3 118.1(4)
C1 C2 H2 120.9
C3 C2 H2 120.9
C4 C3 C2 118.6(4)
C4 C3 H3 120.7
C2 C3 H3 120.7
C3 C4 C5 121.1(4)
C3 C4 H4 119.5
C5 C4 H4 119.5
N1 C5 C4 121.1(4)
N1 C5 C6 123.1(4)
C4 C5 C6 115.8(4)
N2 C6 C5 119.3(3)
N2 C6 H6A 107.5
C5 C6 H6A 107.5
N2 C6 H6B 107.5
C5 C6 H6B 107.5
H6A C6 H6B 107.0
C8 C7 N2 107.4(3)
C8 C7 H7 126.3
N2 C7 H7 126.3
C7 C8 N3 107.0(3)
C7 C8 H8 126.5
N3 C8 H8 126.5
N2 C9 N3 106.4(3)
N2 C9 Pd1 126.5(3)
N3 C9 Pd1 126.4(3)
C11 C10 C15 121.2(4)
C11 C10 N3 118.9(3)
C15 C10 N3 119.9(4)
C12 C11 C10 121.7(4)
C12 C11 H11 119.2
C10 C11 H11 119.2
C11 C12 C13 117.5(4)
C11 C12 C16 123.1(3)
C13 C12 C16 119.2(4)
C14 C13 C12 123.3(4)
C14 C13 H13 118.4
C12 C13 H13 118.4
C13 C14 C15 119.5(4)
C13 C14 C20 120.5(4)
C15 C14 C20 120.0(3)
O1 C15 C10 123.0(4)
O1 C15 C14 120.2(3)
C10 C15 C14 116.7(3)
C17 C16 C12 112.2(3)
C17 C16 C18 107.7(4)
C12 C16 C18 111.6(3)
C17 C16 C19 108.4(3)
C12 C16 C19 107.8(4)
C18 C16 C19 109.2(4)
C16 C17 H17A 109.5
C16 C17 H17B 109.5
H17A C17 H17B 109.5
C16 C17 H17C 109.5
H17A C17 H17C 109.5
H17B C17 H17C 109.5
C16 C18 H18A 109.5
C16 C18 H18B 109.5
H18A C18 H18B 109.5
C16 C18 H18C 109.5
H18A C18 H18C 109.5
H18B C18 H18C 109.5
C16 C19 H19A 109.5
C16 C19 H19B 109.5
H19A C19 H19B 109.5
C16 C19 H19C 109.5
H19A C19 H19C 109.5
H19B C19 H19C 109.5
C21 C20 C23 111.0(4)
C21 C20 C14 109.4(3)
C23 C20 C14 110.6(3)
C21 C20 C22 108.8(4)
C23 C20 C22 105.6(3)
C14 C20 C22 111.5(3)
C20 C21 H21A 109.5
C20 C21 H21B 109.5
H21A C21 H21B 109.5
C20 C21 H21C 109.5
H21A C21 H21C 109.5
H21B C21 H21C 109.5
C20 C22 H22A 109.5
C20 C22 H22B 109.5
H22A C22 H22B 109.5
C20 C22 H22C 109.5
H22A C22 H22C 109.5
H22B C22 H22C 109.5
C20 C23 H23A 109.5
C20 C23 H23B 109.5
H23A C23 H23B 109.5
C20 C23 H23C 109.5
H23A C23 H23C 109.5
H23B C23 H23C 109.5

loop_
_geom_bond_atom_site_label_1
_geom_bond_atom_site_label_2
_geom_bond_distance
Pd1 C9 1.944(4)
Pd1 O1 1.988(3)
Pd1 N1 2.073(3)
Pd1 Cl1 2.4010(15)
O1 C15 1.322(4)
N1 C1 1.355(5)
N1 C5 1.366(5)
N2 C9 1.345(5)
N2 C7 1.380(4)
N2 C6 1.455(4)
N3 C9 1.365(5)
N3 C8 1.392(4)
N3 C10 1.433(5)
C1 C2 1.378(5)
C1 H1 0.9500
C2 C3 1.390(5)
C2 H2 0.9500
C3 C4 1.360(5)
C3 H3 0.9500
C4 C5 1.401(5)
C4 H4 0.9500
C5 C6 1.511(5)
C6 H6A 0.9900
C6 H6B 0.9900
C7 C8 1.350(5)
C7 H7 0.9500
C8 H8 0.9500
C10 C11 1.405(5)
C10 C15 1.419(5)
C11 C12 1.370(5)
C11 H11 0.9500
C12 C13 1.398(5)
C12 C16 1.542(5)
C13 C14 1.387(5)
C13 H13 0.9500
C14 C15 1.430(5)
C14 C20 1.556(5)
C16 C17 1.529(5)
C16 C18 1.542(6)
C16 C19 1.544(6)
C17 H17A 0.9800
C17 H17B 0.9800
C17 H17C 0.9800
C18 H18A 0.9800
C18 H18B 0.9800
C18 H18C 0.9800
C19 H19A 0.9800
C19 H19B 0.9800
C19 H19C 0.9800
C20 C21 1.531(6)
C20 C23 1.548(5)
C20 C22 1.556(5)
C21 H21A 0.9800
C21 H21B 0.9800
C21 H21C 0.9800
C22 H22A 0.9800
C22 H22B 0.9800
C22 H22C 0.9800
C23 H23A 0.9800
C23 H23B 0.9800
C23 H23C 0.9800

loop_
_geom_torsion_atom_site_label_1
_geom_torsion_atom_site_label_2
_geom_torsion_atom_site_label_3
_geom_torsion_atom_site_label_4
_geom_torsion
C9 Pd1 O1 C15 -25.6(4)
N1 Pd1 O1 C15 97(6)
Cl1 Pd1 O1 C15 155.6(3)
C9 Pd1 N1 C1 164.1(3)
O1 Pd1 N1 C1 42(6)
Cl1 Pd1 N1 C1 -17.1(3)
C9 Pd1 N1 C5 -10.0(4)
O1 Pd1 N1 C5 -132(6)
Cl1 Pd1 N1 C5 168.8(3)
C5 N1 C1 C2 1.0(7)
Pd1 N1 C1 C2 -173.6(4)
N1 C1 C2 C3 -0.9(7)
C1 C2 C3 C4 0.0(7)
C2 C3 C4 C5 0.6(7)
C1 N1 C5 C4 -0.4(6)
Pd1 N1 C5 C4 173.8(3)
C1 N1 C5 C6 177.5(4)
Pd1 N1 C5 C6 -8.3(6)
C3 C4 C5 N1 -0.4(7)
C3 C4 C5 C6 -178.5(4)
C9 N2 C6 C5 -17.2(7)
C7 N2 C6 C5 165.6(4)
N1 C5 C6 N2 24.5(7)
C4 C5 C6 N2 -157.5(4)
C9 N2 C7 C8 0.4(5)
C6 N2 C7 C8 178.1(4)
N2 C7 C8 N3 0.3(5)
C9 N3 C8 C7 -0.9(5)
C10 N3 C8 C7 177.3(4)
C7 N2 C9 N3 -0.9(5)
C6 N2 C9 N3 -178.4(4)
C7 N2 C9 Pd1 170.3(3)
C6 N2 C9 Pd1 -7.2(7)
C8 N3 C9 N2 1.1(5)
C10 N3 C9 N2 -177.0(4)
C8 N3 C9 Pd1 -170.2(3)
C10 N3 C9 Pd1 11.8(7)
O1 Pd1 C9 N2 -163.2(4)
N1 Pd1 C9 N2 17.7(4)
Cl1 Pd1 C9 N2 -152.8(9)
O1 Pd1 C9 N3 6.3(4)
N1 Pd1 C9 N3 -172.7(4)
Cl1 Pd1 C9 N3 16.8(15)
C9 N3 C10 C11 165.0(4)
C8 N3 C10 C11 -12.8(6)
C9 N3 C10 C15 -17.2(7)
C8 N3 C10 C15 165.1(4)
C15 C10 C11 C12 0.3(7)
N3 C10 C11 C12 178.1(4)
C10 C11 C12 C13 1.7(7)
C10 C11 C12 C16 -173.1(4)
C11 C12 C13 C14 -0.9(7)
C16 C12 C13 C14 174.2(4)
C12 C13 C14 C15 -2.0(7)
C12 C13 C14 C20 179.7(4)
Pd1 O1 C15 C10 27.3(6)
Pd1 O1 C15 C14 -155.0(3)
C11 C10 C15 O1 174.8(4)
N3 C10 C15 O1 -3.0(6)
C11 C10 C15 C14 -3.0(6)
N3 C10 C15 C14 179.2(4)
C13 C14 C15 O1 -174.1(4)
C20 C14 C15 O1 4.3(6)
C13 C14 C15 C10 3.8(6)
C20 C14 C15 C10 -177.8(4)
C11 C12 C16 C17 -18.3(6)
C13 C12 C16 C17 166.9(4)
C11 C12 C16 C18 -139.2(5)
C13 C12 C16 C18 46.0(6)
C11 C12 C16 C19 100.9(5)
C13 C12 C16 C19 -73.9(5)
C13 C14 C20 C21 112.5(5)
C15 C14 C20 C21 -65.9(5)
C13 C14 C20 C23 -125.0(5)
C15 C14 C20 C23 56.6(5)
C13 C14 C20 C22 -7.9(6)
C15 C14 C20 C22 173.7(4)
